data_1001023
loop_
_publ_author_name
'Leclaire, A.'

_publ_section_title
;
 Identification d'un nouvel hydrate du nitrate de calcium
 Ca(NO~3~)~2~.2H~2~O \b
;
_journal_coden_ASTM ACBCAR
_journal_issue 3
_journal_name_full
;
 Acta Crystallographica, Section B: Structural Crystallography and
 Crystal Chemistry
;
_journal_page_first 605
_journal_page_last 607
_journal_paper_doi 10.1107/S0567740874003384
_journal_volume 30
_journal_year 1974
_chemical_formula_structural 'Ca (N O3)2 (H2 O)2'
_chemical_formula_sum 'Ca H4 N2 O8'
_chemical_name_systematic 'Calcium nitrate dihydrate - \b'
_space_group_IT_number 15
_symmetry_cell_setting monoclinic
_symmetry_Int_Tables_number 15
_symmetry_space_group_name_Hall '-C 2yc'
_symmetry_space_group_name_H-M 'C 1 2/c 1'
_cell_angle_alpha 90
_cell_angle_beta 90.0(3)
_cell_angle_gamma 90
_cell_formula_units_Z 4
_cell_length_a 7.79(1)
_cell_length_b 6.88(1)
_cell_length_c 12.22(1)
_cell_volume 654.9
_exptl_crystal_density_meas 2.03
_refine_ls_R_factor_all 0.092
_cod_depositor_comments
;
 Removing dummy H atoms since the hydrogen atoms they represent are already
 marked using the _atom_site_attached_hydrogens data item.

 Antanas Vaitkus,
 2017-09-11

 Adding two attached hydrogens to the 'O4' atom since it belongs
 to a water molecule.

 Antanas Vaitkus,
 2016-07-12
;
_cod_original_formula_sum 'H4 Ca N2 O8'
_cod_database_code 1001023

loop_
_symmetry_equiv_pos_as_xyz
x,y,z
-x,y,1/2-z
-x,-y,-z
x,-y,1/2+z
1/2+x,1/2+y,z
1/2-x,1/2+y,1/2-z
1/2-x,1/2-y,-z
1/2+x,1/2-y,1/2+z

loop_
_atom_site_label
_atom_site_type_symbol
_atom_site_symmetry_multiplicity
_atom_site_Wyckoff_symbol
_atom_site_fract_x
_atom_site_fract_y
_atom_site_fract_z
_atom_site_occupancy
_atom_site_attached_hydrogens
_atom_site_calc_flag
Ca1 Ca2+ 4 e 0.5 0.1227(27) 0.25 1. 0 d
O1 O2- 8 f 0.2413(19) 0.3408(54) 0.2155(9) 1. 0 d
O2 O2- 8 f 0.2532(21) 0.5931(72) 0.1089(13) 1. 0 d
O3 O2- 8 f 0.4735(19) 0.391(7) 0.1204(11) 1. 0 d
O4 O2- 8 f 0.4050(21) -0.0295(64) 0.08969(12) 1. 2 d
N1 N5+ 8 f 0.3215(23) 0.4510(72) 0.1452(13) 1. 0 d

loop_
_atom_type_symbol
_atom_type_oxidation_number
Ca2+ 2.000
O2- -2.000
N5+ 5.000
